data_9016338
loop_
_publ_author_name
'Ye, Y.'
'Smyth, J. R.'
'Boni, P.'

_publ_section_title
;
 Crystal structure and thermal expansion of aragonite-group carbonates
 by single-crystal X-ray diffraction
 Note: T = 265 K
;
_journal_name_full 'American Mineralogist'
_journal_page_first 707
_journal_page_last 712
_journal_paper_doi 10.2138/am.2012.3923
_journal_volume 97
_journal_year 2012
_chemical_compound_source 'natural, unknown locality'
_chemical_formula_sum 'C Ca0.997 O3 Sr0.003'
_chemical_name_mineral Aragonite
_space_group_IT_number 62
_symmetry_space_group_name_Hall '-P 2n 2a'
_symmetry_space_group_name_H-M 'P m c n'
_cell_angle_alpha 90
_cell_angle_beta 90
_cell_angle_gamma 90
_cell_length_a 4.9579
_cell_length_b 7.9595
_cell_length_c 5.7328
_cell_formula_units_Z 4
_cell_volume 226.230
_database_code_amcsd 0018850
_exptl_crystal_density_diffrn 2.943
_cod_original_formula_sum '(Ca.997 Sr.003) C O3'
_cod_database_code 9016338

loop_
_space_group_symop_operation_xyz
x,y,z
1/2-x,y,z
1/2+x,-y,-z
1/2+x,1/2+y,1/2-z
1/2-x,1/2-y,1/2+z
x,1/2-y,1/2+z
-x,1/2+y,1/2-z
-x,-y,-z

loop_
_atom_site_aniso_label
_atom_site_aniso_U_11
_atom_site_aniso_U_22
_atom_site_aniso_U_33
_atom_site_aniso_U_12
_atom_site_aniso_U_13
_atom_site_aniso_U_23
Ca 0.01700 0.00500 0.00800 0.00000 0.00000 -0.00100
Sr 0.01700 0.00500 0.00800 0.00000 0.00000 -0.00100
O1 0.03200 0.00000 0.01100 0.00000 0.00000 0.00500
O2 0.00700 0.00600 0.01200 -0.00100 -0.00100 -0.00200

loop_
_atom_site_label
_atom_site_fract_x
_atom_site_fract_y
_atom_site_fract_z
_atom_site_occupancy
_atom_site_U_iso_or_equiv
Ca 0.25000 0.41480 0.75960 0.99700 0.01000
Sr 0.25000 0.41480 0.75960 0.00300 0.01000
C 0.25000 0.76200 -0.08600 1.00000 0.01000
O1 0.25000 0.92410 -0.09570 1.00000 0.01400
O2 0.47440 0.68070 -0.08720 1.00000 0.00800

loop_
_cod_related_entry_id
_cod_related_entry_database
_cod_related_entry_code
1 AMCSD 0018850
